data_4327115
loop_
_publ_author_name
'Chanchal Bhaumik'
'Debasish Saha'
'Shyamal Das'
'Sujoy Baitalik'

_publ_section_title
;
 Synthesis, Structural Characterization, Photophysical, Electrochemical,
 and Anion-Sensing Studies of Luminescent Homo- and Heteroleptic
 Ruthenium(II) and Osmium(II) Complexes Based on Terpyridyl-imidazole
 Ligand
;
_journal_name_full 'Inorganic Chemistry'
_journal_page_first 12586
_journal_page_last 12600
_journal_paper_doi 10.1021/ic201610w
_journal_volume 50
_journal_year 2011
_chemical_formula_sum 'C72 H46 Cl2 N10 O10 Os'
_chemical_formula_weight 1472.29
_chemical_name_systematic
; 
 ? 
;
_space_group_IT_number 2
_symmetry_cell_setting triclinic
_symmetry_space_group_name_Hall '-P 1'
_symmetry_space_group_name_H-M 'P -1'
_atom_sites_solution_hydrogens geom
_atom_sites_solution_primary direct
_atom_sites_solution_secondary difmap
_audit_creation_method SHELXL-97
_cell_angle_alpha 106.331(5)
_cell_angle_beta 102.036(5)
_cell_angle_gamma 98.161(5)
_cell_formula_units_Z 2
_cell_length_a 11.442(5)
_cell_length_b 17.217(5)
_cell_length_c 18.199(5)
_cell_measurement_reflns_used 9956
_cell_measurement_temperature 293(2)
_cell_measurement_theta_max 21.39
_cell_measurement_theta_min 2.34
_cell_volume 3287(2)
_computing_cell_refinement 'SMART (Bruker, 2002)'
_computing_data_collection 'SMART (Bruker, 2002)'
_computing_data_reduction 'SAINT (Bruker, 2002)'
_computing_molecular_graphics 'SHELXTL (Bruker, 2002)'
_computing_publication_material 'SHELXTL (Bruker, 2002)'
_computing_structure_refinement 'SHELXL-97 (Sheldrick, 2008)'
_computing_structure_solution 'SHELXS-97 (Sheldrick, 2008)'
_diffrn_ambient_temperature 293(2)
_diffrn_detector_area_resol_mean '\f and \w scans'
_diffrn_measured_fraction_theta_full 0.997
_diffrn_measured_fraction_theta_max 0.997
_diffrn_measurement_device_type '\f and \w scans'
_diffrn_measurement_method 'CCD area detector'
_diffrn_radiation_monochromator graphite
_diffrn_radiation_source 'fine-focus sealed tube'
_diffrn_radiation_type MoK\a
_diffrn_radiation_wavelength 0.71073
_diffrn_reflns_av_R_equivalents 0.0504
_diffrn_reflns_av_sigmaI/netI 0.0583
_diffrn_reflns_limit_h_max 13
_diffrn_reflns_limit_h_min -13
_diffrn_reflns_limit_k_max 20
_diffrn_reflns_limit_k_min -20
_diffrn_reflns_limit_l_max 21
_diffrn_reflns_limit_l_min -21
_diffrn_reflns_number 47051
_diffrn_reflns_theta_full 25.09
_diffrn_reflns_theta_max 25.09
_diffrn_reflns_theta_min 1.21
_exptl_absorpt_coefficient_mu 2.089
_exptl_absorpt_correction_T_max 0.6657
_exptl_absorpt_correction_T_min 0.5637
_exptl_absorpt_correction_type multi-scan
_exptl_absorpt_process_details 'SADABS (Sheldrick, 2000)'
_exptl_crystal_colour black
_exptl_crystal_density_diffrn 1.488
_exptl_crystal_description rectangular
_exptl_crystal_F_000 1476
_exptl_crystal_size_max 0.38
_exptl_crystal_size_mid 0.28
_exptl_crystal_size_min 0.26
_platon_squeeze_details
;
;
_refine_diff_density_max 1.245
_refine_diff_density_min -0.909
_refine_diff_density_rms 0.093
_refine_ls_extinction_method none
_refine_ls_goodness_of_fit_ref 0.876
_refine_ls_hydrogen_treatment constr
_refine_ls_matrix_type full
_refine_ls_number_parameters 841
_refine_ls_number_reflns 11645
_refine_ls_number_restraints 0
_refine_ls_restrained_S_all 0.876
_refine_ls_R_factor_all 0.0606
_refine_ls_R_factor_gt 0.0457
_refine_ls_shift/su_max 0.001
_refine_ls_shift/su_mean 0.000
_refine_ls_structure_factor_coef Fsqd
_refine_ls_weighting_details 'calc w=1/[\s^2^(Fo^2^)+(0.1000P)^2^+0.0000P] where P=(Fo^2^+2Fc^2^)/3'
_refine_ls_weighting_scheme calc
_refine_ls_wR_factor_gt 0.1251
_refine_ls_wR_factor_ref 0.1334
_reflns_number_gt 9049
_reflns_number_total 11645
_reflns_threshold_expression >2sigma(I)
_cod_data_source_file ic201610w_si_004.cif
_cod_data_source_block skb_cb_1nov_0m
_cod_original_cell_volume 3287.1(19)
_cod_original_sg_symbol_H-M 'P -1 '
_cod_database_code 4327115

loop_
_symmetry_equiv_pos_as_xyz
'x, y, z'
'-x, -y, -z'

loop_
_atom_site_label
_atom_site_type_symbol
_atom_site_fract_x
_atom_site_fract_y
_atom_site_fract_z
_atom_site_U_iso_or_equiv
_atom_site_adp_type
_atom_site_occupancy
_atom_site_symmetry_multiplicity
_atom_site_calc_flag
_atom_site_refinement_flags
Os1 Os 0.302025(18) 0.225821(12) 0.753800(12) 0.04571(10) Uani 1 1 d .
Cl1 Cl 0.21844(16) 0.65274(10) 0.01197(12) 0.0726(5) Uani 1 1 d .
Cl2 Cl 0.3161(2) 0.89770(15) 0.56829(15) 0.1101(8) Uani 1 1 d .
N4 N 0.4165(4) 0.3346(3) 0.8069(3) 0.0456(11) Uani 1 1 d .
N7 N 0.1765(4) 0.1218(3) 0.7027(3) 0.0488(11) Uani 1 1 d .
N2 N 0.8274(4) 0.8890(3) 1.0164(3) 0.0563(12) Uani 1 1 d .
H2N H 0.7551 0.8932 0.9951 0.068 Uiso 1 1 calc R
N6 N 0.3544(4) 0.1560(3) 0.8247(3) 0.0501(11) Uani 1 1 d .
N5 N 0.1992(4) 0.2907(3) 0.8199(3) 0.0479(11) Uani 1 1 d .
N1 N 0.9871(5) 0.8348(3) 1.0519(3) 0.0635(14) Uani 1 1 d .
N8 N 0.2025(4) 0.2515(3) 0.6590(3) 0.0526(12) Uani 1 1 d .
N3 N 0.4517(4) 0.2061(3) 0.7096(3) 0.0494(11) Uani 1 1 d .
C27 C 0.3792(5) 0.3980(3) 0.8530(3) 0.0487(13) Uani 1 1 d .
C26 C 0.2538(5) 0.3720(3) 0.8580(3) 0.0493(14) Uani 1 1 d .
C14 C 1.1408(6) 1.0551(4) 1.1690(4) 0.0592(16) Uani 1 1 d .
C58 C -0.4179(6) -0.2968(4) 0.5009(4) 0.0705(19) Uani 1 1 d .
O1 O 0.3343(5) 0.6439(4) 0.0034(4) 0.119(2) Uani 1 1 d .
C30 C 0.6033(5) 0.4259(3) 0.8225(3) 0.0499(14) Uani 1 1 d .
H30 H 0.6783 0.4346 0.8106 0.060 Uiso 1 1 calc R
C19 C 0.6459(5) 0.5752(3) 0.9038(3) 0.0528(14) Uani 1 1 d .
C45 C -0.0152(5) 0.0497(4) 0.6095(4) 0.0568(15) Uani 1 1 d .
H45 H -0.0772 0.0458 0.5656 0.068 Uiso 1 1 calc R
C41 C 0.2834(5) 0.0774(3) 0.8014(3) 0.0464(13) Uani 1 1 d .
C29 C 0.5677(5) 0.4914(3) 0.8709(3) 0.0512(14) Uani 1 1 d .
C69 C -0.9364(10) -0.4841(7) 0.2614(6) 0.118(4) Uani 1 1 d .
H69 H -1.0104 -0.5085 0.2232 0.141 Uiso 1 1 calc R
C6 C 1.0210(6) 0.9200(4) 1.0863(3) 0.0550(15) Uani 1 1 d .
C15 C 0.8682(5) 0.8197(3) 1.0098(4) 0.0559(15) Uani 1 1 d .
C5 C 1.1336(6) 0.9684(4) 1.1410(4) 0.0613(16) Uani 1 1 d .
O3 O 0.1765(6) 0.5961(4) 0.0480(5) 0.126(2) Uani 1 1 d .
N9 N -0.5364(5) -0.2963(3) 0.4704(3) 0.0714(16) Uani 1 1 d .
H9N H -0.5704 -0.2543 0.4792 0.086 Uiso 1 1 calc R
C31 C 0.5268(5) 0.3470(3) 0.7918(3) 0.0479(13) Uani 1 1 d .
C8 C 0.9297(6) 1.0405(3) 1.0884(4) 0.0554(15) Uani 1 1 d .
C18 C 0.7721(5) 0.5894(3) 0.9160(4) 0.0559(15) Uani 1 1 d .
H18 H 0.8088 0.5444 0.9027 0.067 Uiso 1 1 calc R
C17 C 0.8445(6) 0.6677(4) 0.9469(4) 0.0623(17) Uani 1 1 d .
H17 H 0.9283 0.6749 0.9522 0.075 Uiso 1 1 calc R
N10 N -0.3929(5) -0.3710(3) 0.4793(4) 0.0746(16) Uani 1 1 d .
C28 C 0.4528(5) 0.4751(3) 0.8860(4) 0.0553(15) Uani 1 1 d .
H28 H 0.4267 0.5173 0.9189 0.066 Uiso 1 1 calc R
C64 C -0.5719(13) -0.6715(6) 0.2961(8) 0.144(5) Uani 1 1 d .
H64 H -0.5861 -0.7261 0.2636 0.172 Uiso 1 1 calc R
C43 C 0.0767(5) -0.0060(3) 0.7077(4) 0.0570(15) Uani 1 1 d .
H43 H 0.0746 -0.0473 0.7314 0.068 Uiso 1 1 calc R
C13 C 1.0390(6) 1.0904(4) 1.1413(4) 0.0571(16) Uani 1 1 d .
C46 C 0.0818(5) 0.1172(3) 0.6396(3) 0.0515(14) Uani 1 1 d .
C16 C 0.7935(6) 0.7366(3) 0.9704(4) 0.0563(15) Uani 1 1 d .
C33 C 0.6611(6) 0.2630(3) 0.7261(4) 0.0638(17) Uani 1 1 d .
H33 H 0.7283 0.3072 0.7494 0.077 Uiso 1 1 calc R
C23 C 0.0175(6) 0.3163(4) 0.8566(4) 0.0664(17) Uani 1 1 d .
H23 H -0.0631 0.2958 0.8549 0.080 Uiso 1 1 calc R
C21 C 0.6666(6) 0.7236(4) 0.9564(4) 0.0695(19) Uani 1 1 d .
H21 H 0.6300 0.7689 0.9677 0.083 Uiso 1 1 calc R
C47 C 0.0986(5) 0.1922(3) 0.6159(3) 0.0518(14) Uani 1 1 d .
C25 C 0.1894(6) 0.4257(4) 0.8956(4) 0.0644(17) Uani 1 1 d .
H25 H 0.2276 0.4811 0.9216 0.077 Uiso 1 1 calc R
C48 C 0.0173(6) 0.2024(4) 0.5541(4) 0.0674(17) Uani 1 1 d .
H48 H -0.0506 0.1605 0.5240 0.081 Uiso 1 1 calc R
C32 C 0.5511(5) 0.2718(3) 0.7415(3) 0.0507(14) Uani 1 1 d .
C7 C 0.9235(5) 0.9527(3) 1.0638(3) 0.0513(14) Uani 1 1 d .
O2 O 0.2157(8) 0.7330(3) 0.0570(5) 0.157(3) Uani 1 1 d .
C22 C 0.0841(5) 0.2643(4) 0.8207(3) 0.0550(15) Uani 1 1 d .
H22 H 0.0476 0.2085 0.7959 0.066 Uiso 1 1 calc R
C55 C -0.3232(6) -0.2210(4) 0.5462(4) 0.0630(17) Uani 1 1 d .
C50 C 0.1408(7) 0.3354(4) 0.5806(4) 0.074(2) Uani 1 1 d .
H50 H 0.1560 0.3852 0.5701 0.089 Uiso 1 1 calc R
C57 C -0.1143(6) -0.1605(4) 0.6220(4) 0.0659(17) Uani 1 1 d .
H57 H -0.0401 -0.1663 0.6501 0.079 Uiso 1 1 calc R
C9 C 0.8332(6) 1.0745(4) 1.0609(4) 0.0660(17) Uani 1 1 d .
H9 H 0.7619 1.0403 1.0250 0.079 Uiso 1 1 calc R
C53 C -0.2390(6) -0.0768(4) 0.5726(4) 0.0673(18) Uani 1 1 d .
H53 H -0.2488 -0.0258 0.5672 0.081 Uiso 1 1 calc R
C44 C -0.0209(5) -0.0121(3) 0.6440(3) 0.0527(14) Uani 1 1 d .
C3 C 1.3390(7) 0.9849(5) 1.2183(4) 0.078(2) Uani 1 1 d .
H3 H 1.4049 0.9621 1.2344 0.094 Uiso 1 1 calc R
C37 C 0.4592(5) 0.1755(4) 0.8845(3) 0.0580(16) Uani 1 1 d .
H37 H 0.5088 0.2282 0.9012 0.070 Uiso 1 1 calc R
C61 C -0.5249(8) -0.5076(4) 0.3859(5) 0.090(3) Uani 1 1 d .
C38 C 0.4923(6) 0.1193(5) 0.9199(4) 0.0723(19) Uani 1 1 d .
H38 H 0.5636 0.1343 0.9608 0.087 Uiso 1 1 calc R
C52 C -0.1264(5) -0.0838(4) 0.6135(3) 0.0551(15) Uani 1 1 d .
C40 C 0.3174(5) 0.0203(4) 0.8362(4) 0.0616(16) Uani 1 1 d .
H40 H 0.2692 -0.0329 0.8189 0.074 Uiso 1 1 calc R
C51 C 0.2218(6) 0.3210(4) 0.6396(4) 0.0622(16) Uani 1 1 d .
H51 H 0.2929 0.3610 0.6674 0.075 Uiso 1 1 calc R
C11 C 0.9490(8) 1.2100(4) 1.1409(5) 0.086(2) Uani 1 1 d .
H11 H 0.9552 1.2670 1.1588 0.103 Uiso 1 1 calc R
O8 O 0.3088(9) 0.8255(6) 0.5138(6) 0.202(4) Uani 1 1 d .
C20 C 0.5944(6) 0.6443(4) 0.9259(4) 0.0669(18) Uani 1 1 d .
H20 H 0.5104 0.6369 0.9201 0.080 Uiso 1 1 calc R
C39 C 0.4225(6) 0.0414(4) 0.8963(4) 0.0704(18) Uani 1 1 d .
H39 H 0.4456 0.0031 0.9206 0.084 Uiso 1 1 calc R
C66 C -0.6423(9) -0.5427(5) 0.3304(5) 0.093(3) Uani 1 1 d .
C54 C -0.3366(6) -0.1435(4) 0.5399(4) 0.0717(19) Uani 1 1 d .
H54 H -0.4115 -0.1370 0.5135 0.086 Uiso 1 1 calc R
C72 C -0.7145(7) -0.4111(5) 0.3710(4) 0.078(2) Uani 1 1 d .
C34 C 0.6739(6) 0.1900(4) 0.6769(4) 0.0743(19) Uani 1 1 d .
H34 H 0.7487 0.1844 0.6660 0.089 Uiso 1 1 calc R
C1 C 1.2489(7) 1.1032(4) 1.2248(4) 0.073(2) Uani 1 1 d .
H1 H 1.2556 1.1599 1.2464 0.087 Uiso 1 1 calc R
O4 O 0.1320(7) 0.6289(5) -0.0629(4) 0.152(3) Uani 1 1 d .
C56 C -0.2125(6) -0.2287(4) 0.5885(4) 0.075(2) Uani 1 1 d .
H56 H -0.2035 -0.2795 0.5948 0.090 Uiso 1 1 calc R
C42 C 0.1765(5) 0.0603(3) 0.7362(3) 0.0461(13) Uani 1 1 d .
C49 C 0.0375(7) 0.2765(5) 0.5368(4) 0.085(2) Uani 1 1 d .
H49 H -0.0180 0.2856 0.4965 0.103 Uiso 1 1 calc R
C10 C 0.8433(8) 1.1587(5) 1.0868(5) 0.084(2) Uani 1 1 d .
H10A H 0.7790 1.1815 1.0680 0.101 Uiso 1 1 calc R
C60 C -0.5028(7) -0.4205(4) 0.4298(4) 0.074(2) Uani 1 1 d .
C36 C 0.4672(6) 0.1350(4) 0.6614(4) 0.0599(16) Uani 1 1 d .
H36 H 0.4006 0.0904 0.6389 0.072 Uiso 1 1 calc R
C24 C 0.0705(6) 0.3992(4) 0.8954(4) 0.0682(18) Uani 1 1 d .
H24 H 0.0272 0.4355 0.9204 0.082 Uiso 1 1 calc R
C59 C -0.5919(6) -0.3763(4) 0.4226(4) 0.0705(19) Uani 1 1 d .
C35 C 0.5742(7) 0.1253(4) 0.6441(4) 0.074(2) Uani 1 1 d .
H35 H 0.5805 0.0752 0.6103 0.089 Uiso 1 1 calc R
C71 C -0.8080(7) -0.3667(6) 0.3660(5) 0.089(2) Uani 1 1 d .
H71 H -0.7948 -0.3131 0.4005 0.107 Uiso 1 1 calc R
C4 C 1.2330(7) 0.9361(4) 1.1640(4) 0.0729(19) Uani 1 1 d .
H4 H 1.2286 0.8796 1.1423 0.088 Uiso 1 1 calc R
C12 C 1.0435(7) 1.1769(4) 1.1676(4) 0.077(2) Uani 1 1 d .
H12 H 1.1134 1.2121 1.2043 0.092 Uiso 1 1 calc R
C68 C -0.8519(10) -0.5277(7) 0.2674(5) 0.108(4) Uani 1 1 d .
H68 H -0.8686 -0.5821 0.2341 0.129 Uiso 1 1 calc R
C67 C -0.7356(8) -0.4946(5) 0.3231(5) 0.088(3) Uani 1 1 d .
C70 C -0.9191(8) -0.4015(6) 0.3108(5) 0.106(3) Uani 1 1 d .
H70 H -0.9804 -0.3717 0.3062 0.127 Uiso 1 1 calc R
C65 C -0.6623(11) -0.6271(6) 0.2851(6) 0.131(5) Uani 1 1 d .
H65 H -0.7366 -0.6530 0.2478 0.157 Uiso 1 1 calc R
C2 C 1.3441(7) 1.0691(5) 1.2482(4) 0.078(2) Uani 1 1 d .
H2A H 1.4146 1.1032 1.2852 0.094 Uiso 1 1 calc R
O5 O 0.2407(7) 0.9451(5) 0.5488(6) 0.192(4) Uani 1 1 d .
C62 C -0.4371(9) -0.5538(5) 0.3964(6) 0.112(3) Uani 1 1 d .
H62 H -0.3617 -0.5279 0.4325 0.135 Uiso 1 1 calc R
O6 O 0.4100(10) 0.9325(6) 0.6153(11) 0.422(14) Uani 1 1 d .
C63 C -0.4579(11) -0.6374(6) 0.3549(8) 0.150(5) Uani 1 1 d .
H63 H -0.4011 -0.6693 0.3648 0.180 Uiso 1 1 calc R
O7 O 0.234(2) 0.8462(14) 0.6073(13) 0.426(11) Uiso 1 1 d .
O10 O 0.6498(18) 0.2511(12) 0.1909(13) 0.401(10) Uiso 1 1 d .
O11 O 0.5998(6) 0.9040(4) 0.9185(4) 0.122(2) Uiso 1 1 d .

loop_
_atom_site_aniso_label
_atom_site_aniso_U_11
_atom_site_aniso_U_22
_atom_site_aniso_U_33
_atom_site_aniso_U_23
_atom_site_aniso_U_13
_atom_site_aniso_U_12
Os1 0.03688(14) 0.03921(14) 0.04766(15) 0.00227(10) 0.00757(10) -0.00507(9)
Cl1 0.0623(11) 0.0543(9) 0.0917(13) 0.0068(9) 0.0269(10) 0.0065(8)
Cl2 0.0745(14) 0.0904(15) 0.1121(17) -0.0194(13) -0.0174(12) 0.0177(12)
N4 0.037(3) 0.043(2) 0.049(3) 0.007(2) 0.012(2) -0.0001(19)
N7 0.041(3) 0.046(3) 0.045(3) 0.002(2) 0.006(2) -0.002(2)
N2 0.043(3) 0.047(3) 0.067(3) 0.009(2) 0.010(2) -0.002(2)
N6 0.044(3) 0.047(3) 0.048(3) 0.004(2) 0.012(2) -0.004(2)
N5 0.038(3) 0.049(3) 0.047(3) 0.009(2) 0.006(2) -0.004(2)
N1 0.059(3) 0.035(3) 0.076(4) 0.004(2) 0.005(3) -0.005(2)
N8 0.046(3) 0.048(3) 0.054(3) 0.007(2) 0.013(2) 0.000(2)
N3 0.048(3) 0.040(2) 0.051(3) 0.002(2) 0.016(2) 0.001(2)
C27 0.039(3) 0.045(3) 0.051(3) 0.006(3) 0.010(3) -0.002(2)
C26 0.036(3) 0.050(3) 0.049(3) 0.003(3) 0.008(2) 0.000(2)
C14 0.062(4) 0.043(3) 0.061(4) 0.003(3) 0.021(3) -0.005(3)
C58 0.062(5) 0.054(4) 0.075(5) 0.002(3) 0.022(4) -0.018(3)
O1 0.065(4) 0.133(5) 0.130(5) 0.000(4) 0.044(4) -0.012(3)
C30 0.033(3) 0.046(3) 0.060(4) 0.008(3) 0.009(3) -0.003(2)
C19 0.045(3) 0.040(3) 0.061(4) 0.005(3) 0.010(3) -0.003(2)
C45 0.044(3) 0.055(4) 0.054(4) 0.007(3) 0.000(3) -0.004(3)
C41 0.039(3) 0.043(3) 0.048(3) 0.006(2) 0.011(2) -0.005(2)
C29 0.043(3) 0.038(3) 0.058(4) 0.004(3) 0.008(3) -0.006(2)
C69 0.084(7) 0.140(10) 0.078(6) 0.002(6) 0.006(5) -0.051(7)
C6 0.054(4) 0.046(3) 0.054(4) 0.008(3) 0.010(3) -0.003(3)
C15 0.046(4) 0.043(3) 0.068(4) 0.008(3) 0.014(3) -0.001(3)
C5 0.056(4) 0.050(3) 0.063(4) 0.009(3) 0.007(3) -0.004(3)
O3 0.123(5) 0.096(4) 0.202(7) 0.071(5) 0.092(5) 0.037(4)
N9 0.053(4) 0.059(3) 0.073(4) -0.003(3) 0.010(3) -0.019(3)
C31 0.037(3) 0.048(3) 0.048(3) 0.006(3) 0.008(2) -0.002(2)
C8 0.059(4) 0.040(3) 0.063(4) 0.011(3) 0.024(3) -0.004(3)
C18 0.044(3) 0.041(3) 0.069(4) 0.004(3) 0.011(3) -0.001(3)
C17 0.045(4) 0.049(3) 0.078(4) 0.009(3) 0.009(3) -0.004(3)
N10 0.055(3) 0.062(4) 0.083(4) -0.001(3) 0.019(3) -0.014(3)
C28 0.048(4) 0.043(3) 0.062(4) 0.000(3) 0.012(3) 0.002(3)
C64 0.152(11) 0.061(6) 0.183(12) -0.024(6) 0.094(10) -0.035(6)
C43 0.056(4) 0.036(3) 0.069(4) 0.011(3) 0.017(3) -0.008(3)
C13 0.064(4) 0.040(3) 0.060(4) 0.011(3) 0.020(3) -0.005(3)
C46 0.041(3) 0.049(3) 0.050(3) 0.002(3) 0.009(3) -0.002(2)
C16 0.053(4) 0.042(3) 0.061(4) 0.004(3) 0.012(3) -0.002(3)
C33 0.054(4) 0.048(3) 0.079(4) 0.007(3) 0.024(3) 0.000(3)
C23 0.047(4) 0.069(4) 0.076(4) 0.018(4) 0.020(3) -0.002(3)
C21 0.051(4) 0.050(4) 0.094(5) 0.006(3) 0.016(4) 0.010(3)
C47 0.049(3) 0.053(3) 0.049(3) 0.014(3) 0.012(3) 0.002(3)
C25 0.056(4) 0.051(3) 0.073(4) -0.002(3) 0.027(3) 0.000(3)
C48 0.063(4) 0.072(4) 0.053(4) 0.015(3) 0.002(3) -0.001(3)
C32 0.045(3) 0.041(3) 0.054(3) 0.005(3) 0.009(3) -0.005(2)
C7 0.050(4) 0.041(3) 0.054(3) 0.010(3) 0.010(3) -0.005(3)
O2 0.205(8) 0.056(3) 0.199(8) -0.007(4) 0.113(7) 0.002(4)
C22 0.047(4) 0.052(3) 0.054(4) 0.004(3) 0.015(3) -0.001(3)
C55 0.046(4) 0.053(4) 0.069(4) 0.000(3) 0.014(3) -0.012(3)
C50 0.079(5) 0.068(4) 0.077(5) 0.036(4) 0.014(4) 0.004(4)
C57 0.051(4) 0.049(4) 0.081(5) 0.007(3) 0.010(3) -0.007(3)
C9 0.065(4) 0.048(4) 0.076(5) 0.014(3) 0.017(4) 0.002(3)
C53 0.054(4) 0.051(4) 0.075(4) 0.005(3) 0.003(3) -0.009(3)
C44 0.047(3) 0.045(3) 0.048(3) 0.001(3) 0.006(3) -0.007(3)
C3 0.065(5) 0.080(5) 0.075(5) 0.018(4) 0.003(4) 0.011(4)
C37 0.039(3) 0.065(4) 0.052(4) 0.002(3) 0.005(3) 0.000(3)
C61 0.093(6) 0.052(4) 0.111(6) -0.005(4) 0.060(5) -0.018(4)
C38 0.047(4) 0.090(5) 0.068(4) 0.021(4) 0.000(3) 0.008(4)
C52 0.042(3) 0.050(3) 0.055(3) 0.000(3) 0.010(3) -0.010(3)
C40 0.050(4) 0.065(4) 0.066(4) 0.024(3) 0.010(3) 0.002(3)
C51 0.057(4) 0.058(4) 0.072(4) 0.024(3) 0.021(3) -0.001(3)
C11 0.094(6) 0.043(4) 0.110(6) 0.012(4) 0.023(5) 0.010(4)
O8 0.187(9) 0.155(7) 0.191(9) -0.062(7) 0.049(7) 0.045(7)
C20 0.046(4) 0.047(3) 0.098(5) 0.011(3) 0.024(4) 0.000(3)
C39 0.060(4) 0.078(5) 0.074(5) 0.029(4) 0.014(4) 0.016(4)
C66 0.099(7) 0.065(5) 0.083(5) -0.015(4) 0.047(5) -0.038(5)
C54 0.050(4) 0.067(4) 0.071(4) 0.004(3) 0.004(3) -0.017(3)
C72 0.071(5) 0.075(5) 0.059(4) 0.000(4) 0.018(4) -0.035(4)
C34 0.059(4) 0.070(4) 0.092(5) 0.011(4) 0.035(4) 0.018(3)
C1 0.066(5) 0.051(4) 0.080(5) -0.001(3) 0.017(4) -0.008(3)
O4 0.137(6) 0.194(8) 0.108(5) 0.018(5) 0.013(5) 0.079(6)
C56 0.063(5) 0.050(4) 0.090(5) 0.003(3) 0.011(4) -0.004(3)
C42 0.043(3) 0.040(3) 0.048(3) 0.007(2) 0.013(3) 0.000(2)
C49 0.093(6) 0.093(6) 0.071(5) 0.042(4) 0.010(4) 0.009(5)
C10 0.083(6) 0.066(5) 0.107(6) 0.031(4) 0.024(5) 0.019(4)
C60 0.064(5) 0.059(4) 0.075(5) -0.006(3) 0.026(4) -0.023(3)
C36 0.057(4) 0.049(3) 0.058(4) 0.002(3) 0.010(3) -0.001(3)
C24 0.054(4) 0.063(4) 0.082(5) 0.006(3) 0.029(3) 0.009(3)
C59 0.054(4) 0.066(4) 0.067(4) 0.000(3) 0.017(3) -0.023(3)
C35 0.073(5) 0.060(4) 0.077(5) -0.006(3) 0.032(4) 0.018(4)
C71 0.066(5) 0.103(6) 0.082(5) 0.020(5) 0.020(4) -0.017(5)
C4 0.072(5) 0.058(4) 0.070(5) 0.009(3) 0.003(4) 0.003(4)
C12 0.077(5) 0.044(4) 0.087(5) 0.000(3) 0.018(4) -0.008(3)
C68 0.088(7) 0.113(8) 0.073(5) -0.011(5) 0.022(5) -0.053(6)
C67 0.079(6) 0.081(5) 0.071(5) -0.006(4) 0.029(4) -0.039(4)
C70 0.072(6) 0.136(8) 0.091(6) 0.041(6) 0.005(5) -0.022(5)
C65 0.128(9) 0.088(7) 0.122(8) -0.034(6) 0.058(7) -0.053(6)
C2 0.066(5) 0.070(5) 0.069(5) 0.001(4) 0.003(4) -0.012(4)
O5 0.109(6) 0.105(5) 0.296(12) 0.041(6) -0.048(6) 0.016(5)
C62 0.100(7) 0.071(5) 0.137(8) -0.010(5) 0.053(6) -0.018(5)
O6 0.187(10) 0.117(7) 0.66(3) -0.078(11) -0.249(14) 0.016(7)
C63 0.136(10) 0.068(6) 0.219(13) -0.013(7) 0.101(10) -0.020(6)

loop_
_atom_type_symbol
_atom_type_description
_atom_type_scat_dispersion_real
_atom_type_scat_dispersion_imag
_atom_type_scat_source
C C 0.0033 0.0016 'International Tables Vol C Tables 4.2.6.8 and 6.1.1.4'
H H 0.0000 0.0000 'International Tables Vol C Tables 4.2.6.8 and 6.1.1.4'
N N 0.0061 0.0033 'International Tables Vol C Tables 4.2.6.8 and 6.1.1.4'
O O 0.0106 0.0060 'International Tables Vol C Tables 4.2.6.8 and 6.1.1.4'
Cl Cl 0.1484 0.1585 'International Tables Vol C Tables 4.2.6.8 and 6.1.1.4'
Os Os -1.2165 7.6030 'International Tables Vol C Tables 4.2.6.8 and 6.1.1.4'

loop_
_geom_angle_atom_site_label_1
_geom_angle_atom_site_label_2
_geom_angle_atom_site_label_3
_geom_angle
N7 Os1 N4 175.22(16)
N7 Os1 N6 78.14(18)
N4 Os1 N6 103.92(18)
N7 Os1 N8 79.22(19)
N4 Os1 N8 98.83(18)
N6 Os1 N8 157.24(19)
N7 Os1 N3 106.17(18)
N4 Os1 N3 78.34(17)
N6 Os1 N3 87.16(18)
N8 Os1 N3 96.95(19)
N7 Os1 N5 96.61(18)
N4 Os1 N5 78.87(17)
N6 Os1 N5 98.45(18)
N8 Os1 N5 86.41(18)
N3 Os1 N5 157.21(18)
O1 Cl1 O3 108.8(4)
O1 Cl1 O2 113.3(4)
O3 Cl1 O2 109.2(4)
O1 Cl1 O4 111.1(4)
O3 Cl1 O4 104.0(5)
O2 Cl1 O4 109.9(5)
O6 Cl2 O5 116.3(6)
O6 Cl2 O8 119.8(8)
O5 Cl2 O8 117.4(6)
O6 Cl2 O7 109.1(13)
O5 Cl2 O7 99.6(9)
O8 Cl2 O7 86.8(9)
C31 N4 C27 120.5(4)
C31 N4 Os1 119.7(4)
C27 N4 Os1 119.6(3)
C42 N7 C46 121.1(5)
C42 N7 Os1 119.5(4)
C46 N7 Os1 118.9(4)
C15 N2 C7 106.5(5)
C37 N6 C41 117.7(5)
C37 N6 Os1 126.8(4)
C41 N6 Os1 114.8(4)
C22 N5 C26 118.8(5)
C22 N5 Os1 127.3(4)
C26 N5 Os1 113.4(4)
C15 N1 C6 105.0(5)
C51 N8 C47 117.8(5)
C51 N8 Os1 127.7(4)
C47 N8 Os1 114.2(4)
C36 N3 C32 117.4(5)
C36 N3 Os1 127.9(4)
C32 N3 Os1 114.2(3)
N4 C27 C28 121.1(5)
N4 C27 C26 111.5(4)
C28 C27 C26 127.4(5)
N5 C26 C25 120.0(5)
N5 C26 C27 116.3(5)
C25 C26 C27 123.7(5)
C1 C14 C5 116.6(7)
C1 C14 C13 122.8(6)
C5 C14 C13 120.7(6)
N10 C58 N9 113.2(6)
N10 C58 C55 122.9(7)
N9 C58 C55 123.6(6)
C29 C30 C31 120.2(5)
C18 C19 C20 117.3(5)
C18 C19 C29 122.5(5)
C20 C19 C29 120.2(5)
C44 C45 C46 120.5(6)
C40 C41 N6 121.1(5)
C40 C41 C42 124.1(5)
N6 C41 C42 114.8(5)
C30 C29 C28 117.5(5)
C30 C29 C19 121.5(5)
C28 C29 C19 120.9(5)
C68 C69 C70 122.3(9)
C7 C6 N1 108.2(5)
C7 C6 C5 123.3(6)
N1 C6 C5 128.3(6)
N2 C15 N1 111.8(5)
N2 C15 C16 125.0(6)
N1 C15 C16 122.8(5)
C4 C5 C14 120.2(6)
C4 C5 C6 123.9(6)
C14 C5 C6 115.8(6)
C58 N9 C59 106.6(6)
N4 C31 C30 120.1(5)
N4 C31 C32 112.7(4)
C30 C31 C32 127.1(5)
C9 C8 C13 121.5(6)
C9 C8 C7 122.2(6)
C13 C8 C7 116.4(6)
C17 C18 C19 122.2(6)
C18 C17 C16 120.6(6)
C58 N10 C60 103.4(6)
C27 C28 C29 120.5(5)
C65 C64 C63 123.1(9)
C42 C43 C44 121.5(5)
C8 C13 C12 116.3(6)
C8 C13 C14 121.6(5)
C12 C13 C14 122.1(6)
N7 C46 C45 120.1(5)
N7 C46 C47 111.5(5)
C45 C46 C47 128.4(6)
C21 C16 C17 117.9(5)
C21 C16 C15 119.9(5)
C17 C16 C15 122.2(6)
C32 C33 C34 120.8(6)
C22 C23 C24 119.8(6)
C20 C21 C16 120.9(6)
C48 C47 N8 121.7(6)
C48 C47 C46 122.7(5)
N8 C47 C46 115.6(5)
C24 C25 C26 121.5(6)
C47 C48 C49 119.3(6)
C33 C32 N3 120.2(5)
C33 C32 C31 125.4(5)
N3 C32 C31 114.4(5)
C6 C7 N2 108.4(5)
C6 C7 C8 122.0(5)
N2 C7 C8 129.5(6)
N5 C22 C23 122.6(6)
C56 C55 C54 119.1(6)
C56 C55 C58 118.6(6)
C54 C55 C58 121.9(6)
C49 C50 C51 120.0(7)
C52 C57 C56 120.6(6)
C10 C9 C8 119.9(7)
C54 C53 C52 121.6(6)
C45 C44 C43 118.1(5)
C45 C44 C52 121.0(5)
C43 C44 C52 120.9(5)
C4 C3 C2 117.8(7)
C38 C37 N6 121.3(6)
C62 C61 C66 122.2(8)
C62 C61 C60 121.9(8)
C66 C61 C60 116.0(9)
C37 C38 C39 120.8(6)
C53 C52 C57 118.3(5)
C53 C52 C44 120.3(6)
C57 C52 C44 121.4(6)
C39 C40 C41 120.1(6)
N8 C51 C50 122.5(6)
C12 C11 C10 119.9(7)
C21 C20 C19 120.9(6)
C38 C39 C40 119.0(6)
C65 C66 C61 116.1(10)
C65 C66 C67 122.4(9)
C61 C66 C67 121.6(7)
C53 C54 C55 120.1(7)
C71 C72 C67 120.4(7)
C71 C72 C59 124.1(7)
C67 C72 C59 115.5(8)
C33 C34 C35 118.7(6)
C2 C1 C14 121.7(7)
C55 C56 C57 120.2(6)
N7 C42 C43 118.7(5)
N7 C42 C41 112.1(4)
C43 C42 C41 129.1(5)
C50 C49 C48 118.5(7)
C9 C10 C11 120.3(7)
C59 C60 N10 111.8(6)
C59 C60 C61 121.6(7)
N10 C60 C61 126.5(8)
C35 C36 N3 123.4(6)
C25 C24 C23 117.4(6)
C60 C59 N9 105.0(6)
C60 C59 C72 124.0(7)
N9 C59 C72 131.0(8)
C36 C35 C34 119.3(6)
C70 C71 C72 120.9(9)
C5 C4 C3 121.9(7)
C11 C12 C13 122.1(7)
C69 C68 C67 122.4(10)
C72 C67 C68 116.3(10)
C72 C67 C66 121.2(7)
C68 C67 C66 122.5(8)
C71 C70 C69 117.6(10)
C64 C65 C66 120.4(11)
C1 C2 C3 121.7(7)
C61 C62 C63 122.2(10)
C62 C63 C64 115.9(12)

loop_
_geom_bond_atom_site_label_1
_geom_bond_atom_site_label_2
_geom_bond_distance
Os1 N7 1.978(4)
Os1 N4 1.979(4)
Os1 N6 2.054(5)
Os1 N8 2.054(5)
Os1 N3 2.069(4)
Os1 N5 2.071(5)
Cl1 O1 1.392(6)
Cl1 O3 1.402(6)
Cl1 O2 1.403(6)
Cl1 O4 1.418(7)
Cl2 O6 1.179(8)
Cl2 O5 1.331(7)
Cl2 O8 1.333(7)
Cl2 O7 1.60(2)
N4 C31 1.347(7)
N4 C27 1.357(7)
N7 C42 1.363(7)
N7 C46 1.379(7)
N2 C15 1.325(7)
N2 C7 1.373(7)
N6 C37 1.367(7)
N6 C41 1.376(6)
N5 C22 1.336(7)
N5 C26 1.361(7)
N1 C15 1.363(8)
N1 C6 1.384(7)
N8 C51 1.342(7)
N8 C47 1.373(7)
N3 C36 1.350(7)
N3 C32 1.379(6)
C27 C28 1.362(7)
C27 C26 1.472(7)
C26 C25 1.383(8)
C14 C1 1.400(9)
C14 C5 1.420(9)
C14 C13 1.452(10)
C58 N10 1.319(9)
C58 N9 1.356(9)
C58 C55 1.475(8)
C30 C29 1.391(8)
C30 C31 1.399(7)
C19 C18 1.390(8)
C19 C20 1.396(8)
C19 C29 1.471(7)
C45 C44 1.380(8)
C45 C46 1.381(7)
C41 C40 1.370(8)
C41 C42 1.444(7)
C29 C28 1.405(8)
C69 C68 1.311(14)
C69 C70 1.414(14)
C6 C7 1.360(8)
C6 C5 1.429(9)
C15 C16 1.453(8)
C5 C4 1.374(10)
N9 C59 1.381(8)
C31 C32 1.460(7)
C8 C9 1.389(9)
C8 C13 1.398(9)
C8 C7 1.437(8)
C18 C17 1.371(8)
C17 C16 1.395(8)
N10 C60 1.382(8)
C64 C65 1.386(16)
C64 C63 1.428(17)
C43 C42 1.388(7)
C43 C44 1.400(8)
C13 C12 1.421(9)
C46 C47 1.473(8)
C16 C21 1.395(8)
C33 C32 1.365(8)
C33 C34 1.371(8)
C23 C22 1.371(8)
C23 C24 1.383(9)
C21 C20 1.386(8)
C47 C48 1.372(8)
C25 C24 1.372(8)
C48 C49 1.396(9)
C55 C56 1.384(9)
C55 C54 1.398(9)
C50 C49 1.368(10)
C50 C51 1.369(9)
C57 C52 1.394(8)
C57 C56 1.397(8)
C9 C10 1.372(9)
C53 C54 1.376(8)
C53 C52 1.387(9)
C44 C52 1.484(7)
C3 C4 1.377(10)
C3 C2 1.386(10)
C37 C38 1.359(9)
C61 C62 1.382(13)
C61 C66 1.433(12)
C61 C60 1.444(9)
C38 C39 1.360(9)
C40 C39 1.370(9)
C11 C12 1.356(10)
C11 C10 1.386(10)
C66 C65 1.413(11)
C66 C67 1.447(13)
C72 C71 1.401(11)
C72 C67 1.413(10)
C72 C59 1.451(10)
C34 C35 1.371(9)
C1 C2 1.356(10)
C60 C59 1.362(10)
C36 C35 1.347(9)
C71 C70 1.377(11)
C68 C67 1.421(12)
C62 C63 1.382(12)

loop_
_platon_squeeze_void_nr
_platon_squeeze_void_average_x
_platon_squeeze_void_average_y
_platon_squeeze_void_average_z
_platon_squeeze_void_volume
_platon_squeeze_void_count_electrons
_platon_squeeze_void_content
1 0.000 0.500 0.500 319 88 ' '
